data_2103809
loop_
_publ_author_name
'Bowes, Katharine F.'
'Ferguson, George'
'Lough, Alan J.'
'Zakaria, Choudhury M.'
'Glidewell, Christopher'

_publ_section_title
;
 Phosphonoacetic acid as a building block in supramolecular chemistry:
 salts with organic polyamines
;
_journal_issue 1
_journal_name_full 'Acta Crystallographica Section B'
_journal_page_first 87
_journal_page_last 99
_journal_paper_doi 10.1107/S010876810201858X
_journal_volume 59
_journal_year 2003
_chemical_formula_moiety 'C12 H14 N2, 2(C2 H4 O5 P)'
_chemical_formula_sum 'C16 H22 N2 O10 P2'
_chemical_formula_weight 464.30
_chemical_name_systematic
;
 1,2-Bis(4'-pyridyl)ethane--phosphonoacetic acid (1/2)
;
_space_group_IT_number 14
_symmetry_cell_setting monoclinic
_symmetry_space_group_name_Hall '-P 2ybc'
_symmetry_space_group_name_H-M 'P 1 21/c 1'
_atom_sites_solution_hydrogens geom
_atom_sites_solution_primary direct
_atom_sites_solution_secondary difmap
_cell_angle_alpha 90.00
_cell_angle_beta 90.761(2)
_cell_angle_gamma 90.00
_cell_formula_units_Z 2
_cell_length_a 8.8501(3)
_cell_length_b 15.1862(6)
_cell_length_c 7.3741(3)
_cell_measurement_reflns_used 5037
_cell_measurement_temperature 150.0(10)
_cell_measurement_theta_max 27.51
_cell_measurement_theta_min 2.66
_cell_volume 990.99(7)
_computing_cell_refinement 'DENZO-SMN (Otwinowski & Minor, 1997)'
_computing_data_collection 'Kappa-CCD server software (Nonius, 1997)'
_computing_data_reduction 'DENZO-SMN (Otwinowski & Minor, 1997)'
_computing_molecular_graphics 'PLATON (Spek, 2002)'
_computing_publication_material 'SHELXL-97 (Sheldrick, 1997a) and PRPKAPPA (Ferguson, 1999)'
_computing_structure_refinement 'SHELXL-97 (Sheldrick, 1997a)'
_computing_structure_solution 'SHELXS-97 (Sheldrick, 1997b)'
_diffrn_ambient_temperature 150.0(10)
_diffrn_measured_fraction_theta_full 0.995
_diffrn_measured_fraction_theta_max 0.995
_diffrn_measurement_device_type Kappa-CCD
_diffrn_measurement_method '\f scans, and \w scans with \k offsets'
_diffrn_radiation_monochromator graphite
_diffrn_radiation_source 'fine-focus sealed X-ray tube'
_diffrn_radiation_type 'Mo K\a'
_diffrn_radiation_wavelength 0.71073
_diffrn_reflns_av_R_equivalents 0.035
_diffrn_reflns_av_sigmaI/netI 0.0531
_diffrn_reflns_limit_h_max 11
_diffrn_reflns_limit_h_min -11
_diffrn_reflns_limit_k_max 19
_diffrn_reflns_limit_k_min -19
_diffrn_reflns_limit_l_max 9
_diffrn_reflns_limit_l_min -9
_diffrn_reflns_number 6047
_diffrn_reflns_theta_full 27.51
_diffrn_reflns_theta_max 27.51
_diffrn_reflns_theta_min 2.66
_diffrn_standards_decay_% 0
_exptl_absorpt_coefficient_mu 0.279
_exptl_absorpt_correction_type none
_exptl_crystal_colour colourless
_exptl_crystal_density_diffrn 1.556
_exptl_crystal_density_method 'not measured'
_exptl_crystal_description plate
_exptl_crystal_F_000 484
_exptl_crystal_size_max 0.28
_exptl_crystal_size_mid 0.12
_exptl_crystal_size_min 0.08
_refine_diff_density_max 0.308
_refine_diff_density_min -0.438
_refine_ls_extinction_coef 0.011(3)
_refine_ls_extinction_expression Fc^*^=kFc[1+0.001xFc^2^\l^3^/sin(2\q)]^-1/4^
_refine_ls_extinction_method SHELXL
_refine_ls_goodness_of_fit_ref 1.064
_refine_ls_hydrogen_treatment constr
_refine_ls_matrix_type full
_refine_ls_number_parameters 139
_refine_ls_number_reflns 2263
_refine_ls_number_restraints 0
_refine_ls_restrained_S_all 1.064
_refine_ls_R_factor_all 0.0478
_refine_ls_R_factor_gt 0.0382
_refine_ls_shift/su_max 0.001
_refine_ls_shift/su_mean 0.000
_refine_ls_structure_factor_coef Fsqd
_refine_ls_weighting_details 'w=1/[\s^2^(Fo^2^)+(0.0431P)^2^+0.3391P] where P=(Fo^2^+2Fc^2^)/3'
_refine_ls_weighting_scheme calc
_refine_ls_wR_factor_gt 0.0969
_refine_ls_wR_factor_ref 0.1025
_reflns_number_gt 1883
_reflns_number_total 2263
_reflns_threshold_expression >2\s(I)
_cod_data_source_file bm0057.cif
_cod_data_source_block VI
_cod_original_sg_symbol_H-M P21/c
_cod_database_code 2103809
_cod_database_fobs_code 2103809

loop_
_symmetry_equiv_pos_as_xyz
'x, y, z'
'-x, y+1/2, -z+1/2'
'-x, -y, -z'
'x, -y-1/2, z-1/2'

loop_
_atom_site_label
_atom_site_fract_x
_atom_site_fract_y
_atom_site_fract_z
_atom_site_U_iso_or_equiv
_atom_site_adp_type
_atom_site_calc_flag
_atom_site_refinement_flags
_atom_site_occupancy
_atom_site_type_symbol
N11 0.34697(17) 0.22012(10) 0.4545(2) 0.0243(3) Uani d . 1 N
C12 0.3901(2) 0.13831(12) 0.4128(3) 0.0250(4) Uani d . 1 C
C13 0.2983(2) 0.06793(12) 0.4530(2) 0.0226(4) Uani d . 1 C
C14 0.16064(19) 0.08219(11) 0.5379(2) 0.0200(4) Uani d . 1 C
C15 0.1202(2) 0.16862(12) 0.5789(3) 0.0248(4) Uani d . 1 C
C16 0.2152(2) 0.23682(12) 0.5355(3) 0.0263(4) Uani d . 1 C
C17 0.05716(19) 0.00666(11) 0.5789(2) 0.0201(4) Uani d . 1 C
P1 0.68900(5) 0.32839(3) 0.36203(6) 0.01589(16) Uani d . 1 P
O1 0.61750(14) 0.49497(8) 0.64863(17) 0.0228(3) Uani d . 1 O
O2 0.79401(15) 0.54881(8) 0.46390(19) 0.0293(3) Uani d . 1 O
O3 0.75737(14) 0.35912(8) 0.17802(16) 0.0216(3) Uani d . 1 O
O4 0.52239(13) 0.35167(8) 0.36887(18) 0.0222(3) Uani d . 1 O
O5 0.72120(14) 0.23257(8) 0.39571(16) 0.0213(3) Uani d . 1 O
C1 0.73635(19) 0.48752(11) 0.5417(2) 0.0190(4) Uani d . 1 C
C2 0.79104(19) 0.39360(11) 0.5294(2) 0.0195(4) Uani d . 1 C
H11 0.4069 0.2644 0.4280 0.029 Uiso calc R 1 H
H12 0.4841 0.1287 0.3555 0.030 Uiso calc R 1 H
H13 0.3287 0.0098 0.4229 0.027 Uiso calc R 1 H
H15 0.0270 0.1803 0.6368 0.030 Uiso calc R 1 H
H16 0.1875 0.2957 0.5628 0.032 Uiso calc R 1 H
H17A 0.0022 0.0188 0.6923 0.024 Uiso calc R 1 H
H17B 0.1172 -0.0477 0.5968 0.024 Uiso calc R 1 H
H1 0.5843 0.5467 0.6436 0.034 Uiso calc R 1 H
H3 0.7424 0.3202 0.0989 0.032 Uiso calc R 1 H
H2A 0.7811 0.3653 0.6496 0.023 Uiso calc R 1 H
H2B 0.8996 0.3939 0.4988 0.023 Uiso calc R 1 H

loop_
_atom_site_aniso_label
_atom_site_aniso_U_11
_atom_site_aniso_U_22
_atom_site_aniso_U_33
_atom_site_aniso_U_12
_atom_site_aniso_U_13
_atom_site_aniso_U_23
N11 0.0241(8) 0.0232(8) 0.0256(8) -0.0095(6) -0.0007(6) 0.0029(6)
C12 0.0214(8) 0.0280(10) 0.0257(10) -0.0044(7) 0.0014(7) -0.0008(8)
C13 0.0229(9) 0.0218(9) 0.0230(9) -0.0015(7) 0.0011(7) -0.0027(7)
C14 0.0200(8) 0.0228(9) 0.0172(8) -0.0046(7) -0.0039(6) 0.0012(7)
C15 0.0207(9) 0.0236(9) 0.0302(10) -0.0026(7) 0.0025(7) -0.0006(7)
C16 0.0254(9) 0.0220(9) 0.0313(11) -0.0029(7) -0.0009(8) 0.0004(8)
C17 0.0207(8) 0.0200(9) 0.0197(9) -0.0035(7) -0.0003(7) 0.0015(7)
P1 0.0174(2) 0.0147(2) 0.0156(2) -0.00116(15) 0.00267(16) -0.00017(15)
O1 0.0257(7) 0.0204(6) 0.0226(7) 0.0024(5) 0.0033(5) -0.0009(5)
O2 0.0343(7) 0.0211(7) 0.0325(8) -0.0038(6) 0.0052(6) 0.0013(6)
O3 0.0286(7) 0.0202(6) 0.0162(6) -0.0067(5) 0.0050(5) -0.0010(5)
O4 0.0181(6) 0.0186(6) 0.0299(7) -0.0010(5) 0.0027(5) -0.0020(5)
O5 0.0299(7) 0.0163(6) 0.0180(6) 0.0002(5) 0.0021(5) -0.0006(5)
C1 0.0202(8) 0.0205(8) 0.0162(8) -0.0015(7) -0.0039(6) -0.0011(7)
C2 0.0214(8) 0.0190(8) 0.0179(8) 0.0005(6) -0.0003(6) -0.0004(7)

loop_
_atom_type_symbol
_atom_type_description
_atom_type_scat_dispersion_real
_atom_type_scat_dispersion_imag
_atom_type_scat_source
C C 0.0033 0.0016 'International Tables Vol C Tables 4.2.6.8 and 6.1.1.4'
H H 0.0000 0.0000 'International Tables Vol C Tables 4.2.6.8 and 6.1.1.4'
N N 0.0061 0.0033 'International Tables Vol C Tables 4.2.6.8 and 6.1.1.4'
O O 0.0106 0.0060 'International Tables Vol C Tables 4.2.6.8 and 6.1.1.4'
P P 0.1023 0.0942 'International Tables Vol C Tables 4.2.6.8 and 6.1.1.4'

loop_
_geom_angle_atom_site_label_1
_geom_angle_atom_site_label_2
_geom_angle_atom_site_label_3
_geom_angle_site_symmetry_1
_geom_angle_site_symmetry_3
_geom_angle
_geom_angle_publ_flag
C12 N11 C16 . . 122.05(15) no
C12 N11 H11 . . 119.0 no
C16 N11 H11 . . 119.0 no
N11 C12 C13 . . 120.07(16) no
N11 C12 H12 . . 120.0 no
C13 C12 H12 . . 120.0 no
C12 C13 C14 . . 119.83(17) no
C12 C13 H13 . . 120.1 no
C14 C13 H13 . . 120.1 no
C13 C14 C15 . . 118.16(16) no
C13 C14 C17 . . 120.73(16) no
C15 C14 C17 . . 121.09(16) no
C16 C15 C14 . . 119.94(17) no
C16 C15 H15 . . 120.0 no
C14 C15 H15 . . 120.0 no
N11 C16 C15 . . 119.95(17) no
N11 C16 H16 . . 120.0 no
C15 C16 H16 . . 120.0 no
C14 C17 C17 . 3_556 110.08(18) no
C14 C17 H17A . . 109.6 no
C17 C17 H17A 3_556 . 109.6 no
C14 C17 H17B . . 109.6 no
C17 C17 H17B 3_556 . 109.6 no
H17A C17 H17B . . 108.2 no
O5 P1 O4 . . 113.71(7) no
O5 P1 O3 . . 110.95(7) no
O4 P1 O3 . . 110.27(7) no
O5 P1 C2 . . 108.95(8) no
O4 P1 C2 . . 108.99(7) no
O3 P1 C2 . . 103.44(7) no
C1 O1 H1 . . 109.5 no
P1 O3 H3 . . 109.5 no
O2 C1 O1 . . 123.95(16) no
O2 C1 C2 . . 124.11(16) no
O1 C1 C2 . . 111.94(14) no
C1 C2 P1 . . 113.57(12) no
C1 C2 H2A . . 108.9 no
P1 C2 H2A . . 108.9 no
C1 C2 H2B . . 108.9 no
P1 C2 H2B . . 108.9 no
H2A C2 H2B . . 107.7 no

loop_
_geom_bond_atom_site_label_1
_geom_bond_atom_site_label_2
_geom_bond_site_symmetry_2
_geom_bond_distance
_geom_bond_publ_flag
N11 C12 . 1.337(2) no
N11 C16 . 1.342(2) no
N11 H11 . 0.88 no
C12 C13 . 1.377(2) no
C12 H12 . 0.95 no
C13 C14 . 1.394(2) no
C13 H13 . 0.95 no
C14 C15 . 1.395(2) no
C14 C17 . 1.501(2) no
C15 C16 . 1.374(2) no
C15 H15 . 0.95 no
C16 H16 . 0.95 no
C17 C17 3_556 1.545(3) no
C17 H17A . 0.99 no
C17 H17B . 0.99 no
P1 O5 . 1.5029(12) no
P1 O4 . 1.5178(12) no
P1 O3 . 1.5643(12) no
P1 C2 . 1.8136(18) no
O1 C1 . 1.328(2) no
O1 H1 . 0.84 no
O2 C1 . 1.210(2) no
O3 H3 . 0.84 no
C1 C2 . 1.509(2) no
C2 H2A . 0.99 no
C2 H2B . 0.99 no

loop_
_geom_hbond_atom_site_label_D
_geom_hbond_atom_site_label_H
_geom_hbond_atom_site_label_A
_geom_hbond_site_symmetry_A
_geom_hbond_distance_DH
_geom_hbond_distance_HA
_geom_hbond_distance_DA
_geom_hbond_angle_DHA
_geom_hbond_publ_flag
N11 H11 O4 . 0.88 1.73 2.613(2) 178 y
O1 H1 O4 3_666 0.84 1.81 2.640(2) 169 y
O3 H3 O5 4_565 0.84 1.71 2.521(2) 163 y
C13 H13 O3 2_645 0.95 2.52 3.349(2) 146 y
C15 H15 O3 4_466 0.95 2.48 3.329(2) 148 y
C16 H16 O2 3_666 0.95 2.38 3.256(2) 154 y

loop_
_geom_torsion_atom_site_label_1
_geom_torsion_atom_site_label_2
_geom_torsion_atom_site_label_3
_geom_torsion_atom_site_label_4
_geom_torsion_site_symmetry_4
_geom_torsion
_geom_torsion_publ_flag
C16 N11 C12 C13 . 0.0(3) no
N11 C12 C13 C14 . -0.3(3) no
C12 C13 C14 C15 . 0.3(3) no
C12 C13 C14 C17 . 178.54(16) no
C13 C14 C15 C16 . 0.0(3) no
C17 C14 C15 C16 . -178.25(17) no
C12 N11 C16 C15 . 0.3(3) no
C14 C15 C16 N11 . -0.3(3) no
C13 C14 C17 C17 3_556 -92.4(2) no
C15 C14 C17 C17 3_556 85.9(2) no
O2 C1 C2 P1 . -96.25(18) no
O1 C1 C2 P1 . 83.93(15) no
O5 P1 C2 C1 . -164.52(12) no
O4 P1 C2 C1 . -39.92(14) no
O3 P1 C2 C1 . 77.40(13) no
